data_1541822
loop_
_publ_author_name
'Wiebcke, M.'
'Marler, B.'

_publ_section_title
;
 Two polymorphs of a tetramethylammonium zincophosphate with diamond
 net-related frameworkks containing (H3 O4 (P)4) hydroxyl nests:
 solution-mediated and mechanochemical phase transformations and crystal
 structures
;
_journal_name_full 'Solid State Sciences'
_journal_page_first 213
_journal_page_last 223
_journal_volume 6
_journal_year 2004
_chemical_formula_sum 'C4 H15 N O8 P2 Zn'
_chemical_name_systematic '(N (C H3)4) Zn (H P O4) (H2 P O4)'
_space_group_IT_number 43
_symmetry_space_group_name_Hall 'F 2 -2d'
_symmetry_space_group_name_H-M 'F d d 2'
_cell_angle_alpha 90
_cell_angle_beta 90
_cell_angle_gamma 90
_cell_formula_units_Z 8
_cell_length_a 16.006
_cell_length_b 9.873
_cell_length_c 15.198
_cell_volume 2401.698
_citation_journal_id_ASTM SSSCFJ
_cod_data_source_file Wiebcke_SSSCFJ_2004_529.cif
_cod_data_source_block C4H15N1O8P2Zn1
_cod_original_formula_sum 'C4 H15 N1 O8 P2 Zn1'
_cod_database_code 1541822

loop_
_symmetry_equiv_pos_as_xyz
x,y,z
-x,-y,z
-x+1/4,y+1/4,z+1/4
x+3/4,-y+3/4,z+1/4
x,y+1/2,z+1/2
-x,-y+1/2,z+1/2
-x+1/4,y+3/4,z+3/4
x+3/4,-y+5/4,z+3/4
x+1/2,y,z+1/2
-x+1/2,-y,z+1/2
-x+3/4,y+1/4,z+3/4
x+5/4,-y+3/4,z+3/4
x+1/2,y+1/2,z
-x+1/2,-y+1/2,z
-x+3/4,y+3/4,z+1/4
x+5/4,-y+5/4,z+1/4

loop_
_atom_site_label
_atom_site_type_symbol
_atom_site_fract_x
_atom_site_fract_y
_atom_site_fract_z
_atom_site_occupancy
_atom_site_U_iso_or_equiv
H1 H+1 0 0.5 0.489 1 0.0
Zn1 Zn+2 0 0.5 0.23681 1 0.0
C2 C+4 0.182 0.698 0.0844 1 0.0
N1 N-3 0.25 0.75 0.1281 1 0.0
P1 P+5 0.12932 0.53362 0.39234 1 0.0
O2 O-2 0.04128 0.3591 0.16074 1 0.0
C1 C+4 0.2282 0.854 0.1841 1 0.0
O1 O-2 0.08651 0.5808 0.30974 1 0.0
O4 O-2 0.1485 0.3785 0.38318 1 0.0
O3 O-2 0.07137 0.5422 0.47268 1 0.0
H2 H+1 0.157 0.354 0.3268 1 0.0
